data_7220070
loop_
_publ_author_name
'Zhang, Huijie'
'Fan, Ruiqing'
'Wang, Ping'
'Wang, Xinming'
'Gao, Song'
'Dong, Yuwei'
'Wang, Yulei'
'Yang, Yulin'

_publ_section_title
;
 Structure variations of series lanthanide complexes constructed from
 quinoline carboxylate ligand: photoluminescent properties and PMMA
 matrices doping
;
_journal_name_full 'RSC Adv.'
_journal_paper_doi 10.1039/C5RA01796C
_journal_year 2015
_chemical_formula_sum 'C30 H28 N3 O11 Tb'
_chemical_formula_weight 765.48
_chemical_name_systematic
; 
 ? 
;
_space_group_IT_number 2
_symmetry_cell_setting triclinic
_symmetry_space_group_name_Hall '-P 1'
_symmetry_space_group_name_H-M 'P -1'
_atom_sites_solution_hydrogens geom
_atom_sites_solution_primary direct
_atom_sites_solution_secondary difmap
_audit_creation_method SHELXL-97
_audit_update_record
;
2015-01-04 deposited with the CCDC.
2015-04-07 downloaded from the CCDC.
;
_cell_angle_alpha 81.799(4)
_cell_angle_beta 87.851(4)
_cell_angle_gamma 79.435(4)
_cell_formula_units_Z 2
_cell_length_a 7.834(3)
_cell_length_b 11.385(4)
_cell_length_c 16.574(6)
_cell_measurement_reflns_used 5398
_cell_measurement_temperature 296(2)
_cell_measurement_theta_max 26.95
_cell_measurement_theta_min 1.24
_cell_volume 1438.2(9)
_computing_structure_refinement 'SHELXL-97 (Sheldrick, 1997)'
_computing_structure_solution 'SHELXS-97 (Sheldrick, 1990)'
_diffrn_ambient_temperature 296(2)
_diffrn_measured_fraction_theta_full 0.974
_diffrn_measured_fraction_theta_max 0.866
_diffrn_measurement_device_type 'Bruker Smart APEX CCD area detector'
_diffrn_measurement_method 'phi and omega scans'
_diffrn_radiation_monochromator graphite
_diffrn_radiation_source 'fine-focus sealed tube'
_diffrn_radiation_type MoK\a
_diffrn_radiation_wavelength 0.71073
_diffrn_reflns_av_R_equivalents 0.0316
_diffrn_reflns_av_sigmaI/netI 0.0527
_diffrn_reflns_limit_h_max 9
_diffrn_reflns_limit_h_min -9
_diffrn_reflns_limit_k_max 13
_diffrn_reflns_limit_k_min -14
_diffrn_reflns_limit_l_max 21
_diffrn_reflns_limit_l_min -19
_diffrn_reflns_number 10506
_diffrn_reflns_theta_full 25.00
_diffrn_reflns_theta_max 26.95
_diffrn_reflns_theta_min 1.24
_exptl_absorpt_coefficient_mu 2.528
_exptl_crystal_colour colorless
_exptl_crystal_density_diffrn 1.768
_exptl_crystal_density_method 'not measured'
_exptl_crystal_description block
_exptl_crystal_F_000 764
_exptl_crystal_size_max 0.245
_exptl_crystal_size_mid 0.167
_exptl_crystal_size_min 0.146
_refine_diff_density_max 7.986
_refine_diff_density_min -4.436
_refine_diff_density_rms 0.335
_refine_ls_extinction_method none
_refine_ls_goodness_of_fit_ref 1.214
_refine_ls_hydrogen_treatment mixed
_refine_ls_matrix_type full
_refine_ls_number_parameters 406
_refine_ls_number_reflns 5398
_refine_ls_number_restraints 0
_refine_ls_restrained_S_all 1.214
_refine_ls_R_factor_all 0.1074
_refine_ls_R_factor_gt 0.1029
_refine_ls_shift/su_max 0.000
_refine_ls_shift/su_mean 0.000
_refine_ls_structure_factor_coef Fsqd
_refine_ls_weighting_details 'calc w=1/[\s^2^(Fo^2^)+(0.0000P)^2^+118.8712P] where P=(Fo^2^+2Fc^2^)/3'
_refine_ls_weighting_scheme calc
_refine_ls_wR_factor_gt 0.2206
_refine_ls_wR_factor_ref 0.2228
_reflns_number_gt 4976
_reflns_number_total 5398
_reflns_threshold_expression >2sigma(I)
_cod_data_source_file c5ra01796c2.cif
_cod_data_source_block 7
_cod_depositor_comments
;
The following automatic conversions were performed:

'_symmetry_cell_setting' value 'Triclinic' changed to 'triclinic'
according to
/usr/data/users/saulius/crontab/automatic-downloads/rss-feeds/RSC/lib/dictionaries/cif_core.dic
dictionary named 'cif_core.dic' version 2.4.2 from 2011-04-26.

Automatic conversion script
Id: cif_fix_values 3143 2015-03-26 13:38:13Z robertas 
;
_cod_original_sg_symbol_H-M 'P-1   '
_cod_database_code 7220070

loop_
_symmetry_equiv_pos_as_xyz
'x, y, z'
'-x, -y, -z'

loop_
_atom_site_label
_atom_site_type_symbol
_atom_site_fract_x
_atom_site_fract_y
_atom_site_fract_z
_atom_site_U_iso_or_equiv
_atom_site_adp_type
_atom_site_occupancy
_atom_site_symmetry_multiplicity
_atom_site_calc_flag
_atom_site_refinement_flags
Tb1 Tb 0.47667(11) 0.35432(7) 0.39140(5) 0.0205(3) Uani 1 1 d .
N1 N 0.405(3) 0.3627(19) 0.0030(13) 0.050(5) Uani 1 1 d .
N2 N 0.642(3) 0.9538(19) 0.3447(13) 0.050(5) Uani 1 1 d .
N3 N 0.199(2) 1.0312(15) 0.3213(10) 0.035(4) Uani 1 1 d .
O1 O 0.295(2) 0.4535(13) 0.2765(9) 0.040(3) Uani 1 1 d .
O2 O 0.500(2) 0.3040(14) 0.2539(9) 0.043(4) Uani 1 1 d .
O3 O 0.5583(18) 0.3308(12) 0.5243(7) 0.031(3) Uani 1 1 d .
O4 O 0.498(2) 0.5598(12) 0.3749(8) 0.039(3) Uani 1 1 d .
O5 O -0.003(2) 0.6723(13) 0.4360(9) 0.038(3) Uani 1 1 d .
O6 O 0.0273(19) 0.8103(12) 0.5144(8) 0.036(3) Uani 1 1 d .
O7 O 0.2201(19) 0.4388(12) 0.4613(9) 0.038(3) Uani 1 1 d .
H7C H 0.1898 0.5128 0.4423 0.056 Uiso 1 1 d R
H7D H 0.1387 0.4011 0.4545 0.056 Uiso 1 1 d R
O8 O 0.7781(19) 0.3653(14) 0.3695(9) 0.043(4) Uani 1 1 d .
H8C H 0.8260 0.3093 0.3428 0.064 Uiso 1 1 d R
H8D H 0.7875 0.4333 0.3426 0.064 Uiso 1 1 d R
O9 O 0.2740(18) 0.2174(12) 0.3971(9) 0.036(3) Uani 1 1 d .
H9B H 0.1752 0.2564 0.3811 0.054 Uiso 1 1 d R
H9C H 0.3100 0.1641 0.3663 0.054 Uiso 1 1 d R
O10 O 0.635(2) 0.1558(11) 0.4147(9) 0.044(4) Uani 1 1 d .
H10B H 0.5709 0.1065 0.4060 0.065 Uiso 1 1 d R
H10C H 0.7229 0.1492 0.3828 0.065 Uiso 1 1 d R
OW1 O 0.946(2) 0.5420(15) 0.3083(10) 0.050(4) Uani 1 1 d .
HW1A H 1.0044 0.5456 0.3496 0.075 Uiso 1 1 d R
HW1B H 1.0093 0.5018 0.2755 0.075 Uiso 1 1 d R
C1 C 0.427(3) 0.343(2) 0.0830(12) 0.037(5) Uani 1 1 d .
H1B H 0.5068 0.2747 0.1037 0.045 Uiso 1 1 calc R
C2 C 0.341(3) 0.4153(18) 0.1392(13) 0.035(5) Uani 1 1 d .
C3 C 0.223(3) 0.5152(19) 0.1097(12) 0.034(4) Uani 1 1 d .
H3B H 0.1612 0.5644 0.1451 0.041 Uiso 1 1 calc R
C4 C 0.196(3) 0.543(2) 0.0241(13) 0.041(5) Uani 1 1 d .
C5 C 0.086(3) 0.645(2) -0.0104(15) 0.049(6) Uani 1 1 d .
H5A H 0.0223 0.6975 0.0225 0.059 Uiso 1 1 calc R
C6 C 0.071(5) 0.669(3) -0.0942(19) 0.074(10) Uani 1 1 d .
H6A H -0.0024 0.7384 -0.1173 0.089 Uiso 1 1 calc R
C7 C 0.160(4) 0.595(3) -0.1426(15) 0.062(8) Uani 1 1 d .
H7B H 0.1453 0.6129 -0.1987 0.074 Uiso 1 1 calc R
C8 C 0.268(4) 0.495(3) -0.1122(13) 0.060(8) Uani 1 1 d .
H8B H 0.3308 0.4455 -0.1471 0.071 Uiso 1 1 calc R
C9 C 0.289(3) 0.465(2) -0.0251(14) 0.042(5) Uani 1 1 d .
C10 C 0.379(3) 0.3854(18) 0.2266(11) 0.029(4) Uani 1 1 d .
C11 C 0.584(3) 0.858(2) 0.3865(16) 0.050(6) Uani 1 1 d .
H11A H 0.5461 0.8614 0.4401 0.060 Uiso 1 1 calc R
C12 C 0.580(3) 0.753(2) 0.3519(16) 0.050(6) Uani 1 1 d .
C13 C 0.636(3) 0.741(2) 0.2799(15) 0.050(6) Uani 1 1 d .
H13A H 0.6334 0.6694 0.2595 0.060 Uiso 1 1 calc R
C14 C 0.700(2) 0.8340(17) 0.2313(12) 0.030(4) Uani 1 1 d .
C15 C 0.762(3) 0.8306(19) 0.1493(13) 0.040(5) Uani 1 1 d .
H15A H 0.7612 0.7625 0.1244 0.048 Uiso 1 1 calc R
C16 C 0.822(3) 0.926(2) 0.1079(15) 0.050(6) Uani 1 1 d .
H16A H 0.8643 0.9225 0.0549 0.061 Uiso 1 1 calc R
C17 C 0.823(3) 1.029(2) 0.1424(17) 0.055(7) Uani 1 1 d .
H17A H 0.8627 1.0936 0.1118 0.066 Uiso 1 1 calc R
C18 C 0.765(3) 1.038(2) 0.2208(15) 0.045(6) Uani 1 1 d .
H18A H 0.7694 1.1083 0.2431 0.054 Uiso 1 1 calc R
C19 C 0.700(3) 0.9426(19) 0.2676(13) 0.037(5) Uani 1 1 d .
C20 C 0.508(3) 0.642(2) 0.4010(16) 0.050(6) Uani 1 1 d .
C21 C 0.138(3) 0.9590(17) 0.3799(13) 0.032(4) Uani 1 1 d .
H21A H 0.1118 0.9883 0.4294 0.038 Uiso 1 1 calc R
C22 C 0.109(2) 0.8424(15) 0.3753(12) 0.026(4) Uani 1 1 d .
C23 C 0.147(3) 0.8029(17) 0.3022(12) 0.030(4) Uani 1 1 d .
H23A H 0.1280 0.7267 0.2951 0.036 Uiso 1 1 calc R
C24 C 0.213(3) 0.8732(18) 0.2376(12) 0.033(4) Uani 1 1 d .
C25 C 0.260(3) 0.833(2) 0.1586(13) 0.044(5) Uani 1 1 d .
H25A H 0.2441 0.7567 0.1496 0.053 Uiso 1 1 calc R
C26 C 0.326(3) 0.907(2) 0.0977(13) 0.049(6) Uani 1 1 d .
H26A H 0.3583 0.8803 0.0480 0.059 Uiso 1 1 calc R
C27 C 0.345(3) 1.023(2) 0.1099(14) 0.048(6) Uani 1 1 d .
H27A H 0.3843 1.0743 0.0674 0.058 Uiso 1 1 calc R
C28 C 0.306(3) 1.0613(19) 0.1839(13) 0.036(5) Uani 1 1 d .
H28A H 0.3250 1.1369 0.1921 0.043 Uiso 1 1 calc R
C29 C 0.238(2) 0.9891(17) 0.2470(12) 0.029(4) Uani 1 1 d .
C30 C 0.036(2) 0.7688(17) 0.4467(12) 0.027(4) Uani 1 1 d .

loop_
_atom_site_aniso_label
_atom_site_aniso_U_11
_atom_site_aniso_U_22
_atom_site_aniso_U_33
_atom_site_aniso_U_23
_atom_site_aniso_U_13
_atom_site_aniso_U_12
Tb1 0.0257(5) 0.0181(4) 0.0190(4) -0.0039(3) 0.0037(3) -0.0074(3)
N1 0.050(12) 0.050(12) 0.050(12) -0.007(10) -0.001(10) -0.009(10)
N2 0.050(12) 0.050(12) 0.050(12) -0.007(10) -0.001(10) -0.009(10)
N3 0.048(11) 0.028(9) 0.037(9) -0.012(7) 0.008(8) -0.020(8)
O1 0.043(9) 0.040(8) 0.035(8) -0.016(7) 0.006(6) 0.000(7)
O2 0.053(10) 0.042(9) 0.028(7) 0.001(6) 0.002(7) 0.006(7)
O3 0.039(8) 0.040(8) 0.013(6) -0.003(5) -0.003(5) -0.005(6)
O4 0.066(10) 0.018(7) 0.031(7) 0.001(6) 0.006(7) -0.006(6)
O5 0.045(9) 0.041(8) 0.033(8) -0.006(6) 0.012(6) -0.018(7)
O6 0.045(9) 0.032(7) 0.032(7) -0.001(6) 0.011(6) -0.017(6)
O7 0.045(9) 0.031(7) 0.039(8) -0.007(6) 0.017(7) -0.015(6)
O8 0.036(8) 0.040(8) 0.047(9) 0.005(7) -0.001(7) -0.002(7)
O9 0.033(8) 0.035(8) 0.048(9) -0.018(7) 0.008(6) -0.020(6)
O10 0.068(11) 0.016(7) 0.052(9) -0.018(6) 0.023(8) -0.018(7)
OW1 0.050(10) 0.050(10) 0.050(10) -0.007(8) -0.001(8) -0.009(8)
C1 0.043(12) 0.041(12) 0.031(11) -0.009(9) 0.003(9) -0.014(10)
C2 0.040(12) 0.032(11) 0.036(11) -0.011(9) 0.004(9) -0.016(9)
C3 0.040(12) 0.039(11) 0.027(10) -0.001(8) 0.001(8) -0.017(9)
C4 0.052(14) 0.047(13) 0.033(11) -0.007(10) -0.002(10) -0.031(11)
C5 0.059(16) 0.045(13) 0.046(13) 0.006(11) -0.008(11) -0.023(12)
C6 0.09(2) 0.07(2) 0.064(19) 0.018(16) -0.036(18) -0.036(18)
C7 0.10(2) 0.068(18) 0.031(12) 0.015(13) -0.018(14) -0.054(17)
C8 0.09(2) 0.08(2) 0.020(11) -0.005(12) 0.004(12) -0.051(17)
C9 0.039(12) 0.052(14) 0.041(12) -0.005(10) 0.005(10) -0.030(11)
C10 0.041(11) 0.034(10) 0.017(8) -0.002(7) -0.004(8) -0.017(9)
C11 0.050(15) 0.050(14) 0.050(14) -0.007(11) -0.001(11) -0.009(12)
C12 0.050(15) 0.050(14) 0.050(14) -0.007(11) -0.001(11) -0.009(11)
C13 0.050(15) 0.050(14) 0.050(14) -0.007(11) -0.001(11) -0.009(12)
C14 0.021(9) 0.030(10) 0.038(11) -0.008(8) 0.004(8) -0.001(8)
C15 0.057(14) 0.034(11) 0.032(11) -0.009(9) 0.014(10) -0.014(10)
C16 0.053(15) 0.052(15) 0.043(13) 0.002(11) 0.015(11) -0.009(12)
C17 0.053(15) 0.039(13) 0.069(17) 0.014(12) 0.019(13) -0.017(11)
C18 0.058(15) 0.030(11) 0.056(14) -0.010(10) 0.013(11) -0.028(11)
C19 0.043(12) 0.030(11) 0.038(11) -0.009(9) -0.002(9) -0.005(9)
C20 0.050(15) 0.050(15) 0.050(14) -0.007(12) -0.001(11) -0.009(12)
C21 0.032(11) 0.026(10) 0.037(11) -0.003(8) 0.006(8) -0.008(8)
C22 0.023(9) 0.013(8) 0.043(11) 0.000(7) 0.001(8) -0.007(7)
C23 0.032(10) 0.022(9) 0.037(11) -0.004(8) -0.003(8) -0.006(8)
C24 0.041(12) 0.031(10) 0.026(10) 0.000(8) 0.003(8) -0.007(9)
C25 0.065(16) 0.037(12) 0.035(12) -0.013(9) 0.007(11) -0.018(11)
C26 0.065(16) 0.065(16) 0.022(10) -0.010(10) 0.009(10) -0.023(13)
C27 0.061(16) 0.051(14) 0.036(12) 0.005(10) 0.008(11) -0.028(12)
C28 0.037(11) 0.030(10) 0.038(11) 0.015(9) -0.008(9) -0.012(9)
C29 0.026(10) 0.029(10) 0.030(10) 0.004(8) -0.009(8) -0.006(8)
C30 0.015(8) 0.027(9) 0.037(10) -0.010(8) 0.001(7) 0.003(7)

loop_
_atom_type_symbol
_atom_type_description
_atom_type_scat_dispersion_real
_atom_type_scat_dispersion_imag
_atom_type_scat_source
C C 0.0033 0.0016 'International Tables Vol C Tables 4.2.6.8 and 6.1.1.4'
H H 0.0000 0.0000 'International Tables Vol C Tables 4.2.6.8 and 6.1.1.4'
N N 0.0061 0.0033 'International Tables Vol C Tables 4.2.6.8 and 6.1.1.4'
O O 0.0106 0.0060 'International Tables Vol C Tables 4.2.6.8 and 6.1.1.4'
Tb Tb -0.1723 4.1537 'International Tables Vol C Tables 4.2.6.8 and 6.1.1.4'

loop_
_geom_angle_atom_site_label_1
_geom_angle_atom_site_label_2
_geom_angle_atom_site_label_3
_geom_angle
_geom_angle_site_symmetry_1
_geom_angle_site_symmetry_3
O3 Tb1 O4 91.1(5) . .
O3 Tb1 O10 75.9(5) . .
O4 Tb1 O10 144.4(6) . .
O3 Tb1 O7 75.8(5) . .
O4 Tb1 O7 78.4(5) . .
O10 Tb1 O7 127.8(5) . .
O3 Tb1 O8 81.5(5) . .
O4 Tb1 O8 72.9(5) . .
O10 Tb1 O8 72.5(5) . .
O7 Tb1 O8 142.8(5) . .
O3 Tb1 O9 101.7(5) . .
O4 Tb1 O9 143.6(5) . .
O10 Tb1 O9 72.0(5) . .
O7 Tb1 O9 72.1(5) . .
O8 Tb1 O9 142.3(5) . .
O3 Tb1 O2 153.9(5) . .
O4 Tb1 O2 104.0(5) . .
O10 Tb1 O2 79.6(5) . .
O7 Tb1 O2 127.6(5) . .
O8 Tb1 O2 82.8(5) . .
O9 Tb1 O2 78.7(5) . .
O3 Tb1 O1 152.8(5) . .
O4 Tb1 O1 73.1(5) . .
O10 Tb1 O1 129.4(5) . .
O7 Tb1 O1 79.3(5) . .
O8 Tb1 O1 113.3(5) . .
O9 Tb1 O1 80.8(5) . .
O2 Tb1 O1 53.3(5) . .
C1 N1 C9 115(2) . .
C11 N2 C19 116(2) . .
C21 N3 C29 117.6(16) . .
C10 O1 Tb1 93.3(11) . .
C10 O2 Tb1 95.2(11) . .
C20 O3 Tb1 140.0(14) 2_666 .
C20 O4 Tb1 150.4(17) . .
Tb1 O7 H7C 109.5 . .
Tb1 O7 H7D 109.5 . .
H7C O7 H7D 109.5 . .
Tb1 O8 H8C 109.5 . .
Tb1 O8 H8D 109.5 . .
H8C O8 H8D 109.5 . .
Tb1 O9 H9B 109.5 . .
Tb1 O9 H9C 109.5 . .
H9B O9 H9C 109.5 . .
Tb1 O10 H10B 109.5 . .
Tb1 O10 H10C 109.5 . .
H10B O10 H10C 109.5 . .
HW1A OW1 HW1B 109.5 . .
N1 C1 C2 125(2) . .
N1 C1 H1B 117.3 . .
C2 C1 H1B 117.3 . .
C3 C2 C1 118(2) . .
C3 C2 C10 121.4(19) . .
C1 C2 C10 121(2) . .
C2 C3 C4 119(2) . .
C2 C3 H3B 120.5 . .
C4 C3 H3B 120.5 . .
C9 C4 C5 120(2) . .
C9 C4 C3 118(2) . .
C5 C4 C3 122(2) . .
C6 C5 C4 119(3) . .
C6 C5 H5A 120.3 . .
C4 C5 H5A 120.3 . .
C7 C6 C5 121(3) . .
C7 C6 H6A 119.3 . .
C5 C6 H6A 119.3 . .
C6 C7 C8 121(2) . .
C6 C7 H7B 119.3 . .
C8 C7 H7B 119.3 . .
C7 C8 C9 120(3) . .
C7 C8 H8B 120.0 . .
C9 C8 H8B 120.0 . .
N1 C9 C4 124(2) . .
N1 C9 C8 118(2) . .
C4 C9 C8 118(2) . .
O2 C10 O1 118.1(17) . .
O2 C10 C2 122.6(18) . .
O1 C10 C2 118.8(18) . .
N2 C11 C12 122(2) . .
N2 C11 H11A 118.9 . .
C12 C11 H11A 118.9 . .
C13 C12 C11 122(3) . .
C13 C12 C20 116(2) . .
C11 C12 C20 122(2) . .
C12 C13 C14 121(2) . .
C12 C13 H13A 119.6 . .
C14 C13 H13A 119.6 . .
C13 C14 C15 125(2) . .
C13 C14 C19 116.4(19) . .
C15 C14 C19 118.4(18) . .
C16 C15 C14 120(2) . .
C16 C15 H15A 119.9 . .
C14 C15 H15A 119.9 . .
C15 C16 C17 121(2) . .
C15 C16 H16A 119.3 . .
C17 C16 H16A 119.3 . .
C18 C17 C16 122(2) . .
C18 C17 H17A 119.1 . .
C16 C17 H17A 119.1 . .
C17 C18 C19 120(2) . .
C17 C18 H18A 119.9 . .
C19 C18 H18A 119.9 . .
N2 C19 C18 120(2) . .
N2 C19 C14 122(2) . .
C18 C19 C14 118.2(19) . .
O4 C20 O3 126(2) . 2_666
O4 C20 C12 124(2) . .
O3 C20 C12 110(2) 2_666 .
N3 C21 C22 126.4(19) . .
N3 C21 H21A 116.8 . .
C22 C21 H21A 116.8 . .
C23 C22 C21 115.3(17) . .
C23 C22 C30 123.1(16) . .
C21 C22 C30 121.5(17) . .
C22 C23 C24 121.7(18) . .
C22 C23 H23A 119.2 . .
C24 C23 H23A 119.2 . .
C23 C24 C29 119.5(18) . .
C23 C24 C25 123.3(19) . .
C29 C24 C25 117.2(18) . .
C26 C25 C24 120(2) . .
C26 C25 H25A 120.0 . .
C24 C25 H25A 120.0 . .
C25 C26 C27 120(2) . .
C25 C26 H26A 119.8 . .
C27 C26 H26A 119.8 . .
C28 C27 C26 120(2) . .
C28 C27 H27A 119.8 . .
C26 C27 H27A 119.8 . .
C27 C28 C29 121(2) . .
C27 C28 H28A 119.5 . .
C29 C28 H28A 119.5 . .
C28 C29 N3 119.6(18) . .
C28 C29 C24 121.0(19) . .
N3 C29 C24 119.4(17) . .
O5 C30 O6 125.4(18) . .
O5 C30 C22 118.2(17) . .
O6 C30 C22 116.3(16) . .

loop_
_geom_bond_atom_site_label_1
_geom_bond_atom_site_label_2
_geom_bond_distance
_geom_bond_site_symmetry_2
Tb1 O3 2.282(12) .
Tb1 O4 2.353(14) .
Tb1 O10 2.358(14) .
Tb1 O7 2.396(14) .
Tb1 O8 2.399(15) .
Tb1 O9 2.411(12) .
Tb1 O2 2.419(15) .
Tb1 O1 2.433(15) .
N1 C1 1.32(3) .
N1 C9 1.37(3) .
N2 C11 1.35(3) .
N2 C19 1.35(3) .
N3 C21 1.31(2) .
N3 C29 1.39(3) .
O1 C10 1.29(2) .
O2 C10 1.25(2) .
O3 C20 1.38(3) 2_666
O4 C20 1.10(3) .
O5 C30 1.23(2) .
O6 C30 1.27(2) .
O7 H7C 0.8500 .
O7 H7D 0.8500 .
O8 H8C 0.8500 .
O8 H8D 0.8500 .
O9 H9B 0.8500 .
O9 H9C 0.8499 .
O10 H10B 0.8500 .
O10 H10C 0.8500 .
OW1 HW1A 0.8500 .
OW1 HW1B 0.8501 .
C1 C2 1.41(3) .
C1 H1B 0.9300 .
C2 C3 1.37(3) .
C2 C10 1.47(3) .
C3 C4 1.42(3) .
C3 H3B 0.9300 .
C4 C9 1.38(3) .
C4 C5 1.38(3) .
C5 C6 1.38(4) .
C5 H5A 0.9300 .
C6 C7 1.33(4) .
C6 H6A 0.9300 .
C7 C8 1.33(4) .
C7 H7B 0.9300 .
C8 C9 1.44(3) .
C8 H8B 0.9300 .
C11 C12 1.40(3) .
C11 H11A 0.9300 .
C12 C13 1.27(3) .
C12 C20 1.59(4) .
C13 C14 1.39(3) .
C13 H13A 0.9300 .
C14 C15 1.43(3) .
C14 C19 1.45(3) .
C15 C16 1.35(3) .
C15 H15A 0.9300 .
C16 C17 1.37(4) .
C16 H16A 0.9300 .
C17 C18 1.37(3) .
C17 H17A 0.9300 .
C18 C19 1.41(3) .
C18 H18A 0.9300 .
C20 O3 1.38(3) 2_666
C21 C22 1.40(2) .
C21 H21A 0.9300 .
C22 C23 1.36(3) .
C22 C30 1.51(3) .
C23 C24 1.39(3) .
C23 H23A 0.9300 .
C24 C29 1.40(3) .
C24 C25 1.46(3) .
C25 C26 1.37(3) .
C25 H25A 0.9300 .
C26 C27 1.40(3) .
C26 H26A 0.9300 .
C27 C28 1.36(3) .
C27 H27A 0.9300 .
C28 C29 1.39(3) .
C28 H28A 0.9300 .
